data_1541355
loop_
_publ_author_name
'Onodera, H.'
'Kobayashi, H.'
'Yamauchi, H.'
'Ohashi, M.'
'Yamaguchi, Y.'

_publ_section_title
;
 Magnetic phases in Dy Mn2 Si2 compound studied by 161Dy Moessbauer
 spectroscopy
;
_journal_name_full 'Journal of Magnetism and Magnetic Materials'
_journal_page_first 249
_journal_page_last 259
_journal_volume 109
_journal_year 1992
_chemical_formula_sum 'Dy Mn2 Si2'
_space_group_IT_number 139
_symmetry_space_group_name_Hall '-I 4 2'
_symmetry_space_group_name_H-M 'I 4/m m m'
_cell_angle_alpha 90
_cell_angle_beta 90
_cell_angle_gamma 90
_cell_formula_units_Z 2
_cell_length_a 3.916
_cell_length_b 3.916
_cell_length_c 10.44
_cell_volume 160.098
_citation_journal_id_ASTM JMMMDC
_cod_data_source_file Onodera_JMMMDC_1992_809.cif
_cod_data_source_block Dy1Mn2Si2
_cod_original_formula_sum 'Dy1 Mn2 Si2'
_cod_database_code 1541355

loop_
_symmetry_equiv_pos_as_xyz
x,y,z
-y,x,z
-x,-y,z
y,-x,z
x,-y,-z
y,x,-z
-x,y,-z
-y,-x,-z
-x,-y,-z
y,-x,-z
x,y,-z
-y,x,-z
-x,y,z
-y,-x,z
x,-y,z
y,x,z
x+1/2,y+1/2,z+1/2
-y+1/2,x+1/2,z+1/2
-x+1/2,-y+1/2,z+1/2
y+1/2,-x+1/2,z+1/2
x+1/2,-y+1/2,-z+1/2
y+1/2,x+1/2,-z+1/2
-x+1/2,y+1/2,-z+1/2
-y+1/2,-x+1/2,-z+1/2
-x+1/2,-y+1/2,-z+1/2
y+1/2,-x+1/2,-z+1/2
x+1/2,y+1/2,-z+1/2
-y+1/2,x+1/2,-z+1/2
-x+1/2,y+1/2,z+1/2
-y+1/2,-x+1/2,z+1/2
x+1/2,-y+1/2,z+1/2
y+1/2,x+1/2,z+1/2

loop_
_atom_site_label
_atom_site_type_symbol
_atom_site_fract_x
_atom_site_fract_y
_atom_site_fract_z
_atom_site_occupancy
_atom_site_U_iso_or_equiv
Mn1 Mn 0 0.5 0.25 1 0.0
Dy1 Dy 0 0 0 1 0.0
Si1 Si 0 0 0.375 1 0.0
